data_4074210
loop_
_publ_author_name
'Gross, Christopher L.'
'Girolami, Gregory S.'

_publ_section_title
;
 Synthesis and Characterization of Osmium(IV) Polyhydride Complexes of
 Stoichiometry (C5Me5)OsH3(L). Crystal Structures of (C5Me5)OsH3(AsPh3)
 and (C5Me5)OsH3(PPh3)
;
_journal_issue 20
_journal_name_full Organometallics
_journal_page_first 4792
_journal_paper_doi 10.1021/om060463z
_journal_volume 25
_journal_year 2006
_chemical_formula_sum 'C28 H33 Os P'
_chemical_formula_weight 590.71
_chemical_name_systematic
; 
 ? 
;
_space_group_IT_number 2
_symmetry_cell_setting triclinic
_symmetry_space_group_name_Hall '-P 1'
_symmetry_space_group_name_H-M 'P -1'
_atom_sites_solution_hydrogens geom
_atom_sites_solution_primary direct
_atom_sites_solution_secondary difmap
_audit_creation_method SHELXL-97
_cell_angle_alpha 94.8270(10)
_cell_angle_beta 101.3590(10)
_cell_angle_gamma 115.2170(10)
_cell_formula_units_Z 2
_cell_length_a 9.06380(10)
_cell_length_b 9.1459(2)
_cell_length_c 16.60030(10)
_cell_measurement_temperature 198(2)
_cell_volume 1198.47(3)
_computing_structure_refinement 'SHELXL-97 (Sheldrick, 1997)'
_computing_structure_solution 'SHELXS-97 (Sheldrick, 1990)'
_diffrn_ambient_temperature 198(2)
_diffrn_measured_fraction_theta_full 0.915
_diffrn_measured_fraction_theta_max 0.915
_diffrn_radiation_monochromator graphite
_diffrn_radiation_source 'fine-focus sealed tube'
_diffrn_radiation_type MoK\a
_diffrn_radiation_wavelength 0.71073
_diffrn_reflns_av_R_equivalents 0.0238
_diffrn_reflns_av_sigmaI/netI 0.0293
_diffrn_reflns_limit_h_max 12
_diffrn_reflns_limit_h_min -7
_diffrn_reflns_limit_k_max 11
_diffrn_reflns_limit_k_min -12
_diffrn_reflns_limit_l_max 20
_diffrn_reflns_limit_l_min -21
_diffrn_reflns_number 7911
_diffrn_reflns_theta_full 28.30
_diffrn_reflns_theta_max 28.30
_diffrn_reflns_theta_min 2.51
_exptl_absorpt_coefficient_mu 5.399
_exptl_absorpt_correction_T_max 0.523
_exptl_absorpt_correction_T_min 0.243
_exptl_absorpt_correction_type empirical
_exptl_crystal_density_diffrn 1.637
_exptl_crystal_density_method 'not measured'
_exptl_crystal_F_000 584
_exptl_crystal_size_max 0.32
_exptl_crystal_size_mid 0.23
_exptl_crystal_size_min 0.12
_refine_diff_density_max 0.684
_refine_diff_density_min -1.175
_refine_diff_density_rms 0.102
_refine_ls_extinction_method none
_refine_ls_goodness_of_fit_ref 1.102
_refine_ls_hydrogen_treatment mixed
_refine_ls_matrix_type full
_refine_ls_number_parameters 288
_refine_ls_number_reflns 5438
_refine_ls_number_restraints 0
_refine_ls_restrained_S_all 1.102
_refine_ls_R_factor_all 0.0244
_refine_ls_R_factor_gt 0.0221
_refine_ls_shift/su_max 0.003
_refine_ls_shift/su_mean 0.000
_refine_ls_structure_factor_coef Fsqd
_refine_ls_weighting_details 'calc w=1/[\s^2^(Fo^2^)+(0.0130P)^2^+2.0848P] where P=(Fo^2^+2Fc^2^)/3'
_refine_ls_weighting_scheme calc
_refine_ls_wR_factor_gt 0.0524
_refine_ls_wR_factor_ref 0.0542
_reflns_number_gt 5174
_reflns_number_total 5438
_reflns_threshold_expression >2sigma(I)
_cod_data_source_file om060463zsi20060526_113940.cif
_cod_data_source_block h3abs
_cod_original_sg_symbol_H-M P-1
_cod_database_code 4074210

loop_
_symmetry_equiv_pos_as_xyz
'x, y, z'
'-x, -y, -z'

loop_
_atom_site_label
_atom_site_type_symbol
_atom_site_fract_x
_atom_site_fract_y
_atom_site_fract_z
_atom_site_U_iso_or_equiv
_atom_site_adp_type
_atom_site_occupancy
_atom_site_symmetry_multiplicity
_atom_site_calc_flag
_atom_site_refinement_flags
Os Os 0.949230(14) 0.744545(14) 0.641117(7) 0.02408(4) Uani 1 1 d .
P P 1.09249(10) 0.75466(9) 0.77124(5) 0.02145(14) Uani 1 1 d .
C1 C 0.7326(4) 0.5023(4) 0.5636(2) 0.0341(7) Uani 1 1 d .
C2 C 0.7772(4) 0.6279(4) 0.5137(2) 0.0318(7) Uani 1 1 d .
C3 C 0.7453(4) 0.7578(4) 0.5481(2) 0.0318(7) Uani 1 1 d .
C4 C 0.6789(4) 0.7090(5) 0.6193(2) 0.0330(7) Uani 1 1 d .
C5 C 0.6724(4) 0.5528(4) 0.6282(2) 0.0315(7) Uani 1 1 d .
C6 C 0.7283(5) 0.3375(5) 0.5432(3) 0.0521(11) Uani 1 1 d .
H6A H 0.8255 0.3505 0.5216 0.078 Uiso 1 1 calc R
H6B H 0.6238 0.2642 0.5008 0.078 Uiso 1 1 calc R
H6C H 0.7329 0.2902 0.5939 0.078 Uiso 1 1 calc R
C7 C 0.8289(5) 0.6167(6) 0.4338(2) 0.0510(11) Uani 1 1 d .
H7A H 0.7279 0.5568 0.3871 0.077 Uiso 1 1 calc R
H7B H 0.8981 0.5582 0.4380 0.077 Uiso 1 1 calc R
H7C H 0.8943 0.7278 0.4242 0.077 Uiso 1 1 calc R
C8 C 0.7570(5) 0.9055(5) 0.5114(3) 0.0504(11) Uani 1 1 d .
H8A H 0.7838 0.9966 0.5564 0.076 Uiso 1 1 calc R
H8B H 0.6487 0.8784 0.4723 0.076 Uiso 1 1 calc R
H8C H 0.8459 0.9381 0.4816 0.076 Uiso 1 1 calc R
C9 C 0.6100(5) 0.7983(6) 0.6688(3) 0.0514(11) Uani 1 1 d .
H9A H 0.4916 0.7641 0.6406 0.077 Uiso 1 1 calc R
H9B H 0.6756 0.9172 0.6730 0.077 Uiso 1 1 calc R
H9C H 0.6180 0.7720 0.7250 0.077 Uiso 1 1 calc R
C10 C 0.6011(5) 0.4529(6) 0.6909(3) 0.0542(12) Uani 1 1 d .
H10A H 0.4782 0.3904 0.6696 0.081 Uiso 1 1 calc R
H10B H 0.6286 0.5266 0.7439 0.081 Uiso 1 1 calc R
H10C H 0.6500 0.3767 0.7001 0.081 Uiso 1 1 calc R
C11 C 1.1489(4) 0.5861(4) 0.78761(18) 0.0236(6) Uani 1 1 d .
C12 C 1.3074(4) 0.6095(4) 0.8311(2) 0.0312(7) Uani 1 1 d .
H12 H 1.3935 0.7177 0.8555 0.037 Uiso 1 1 calc R
C13 C 1.3413(5) 0.4753(5) 0.8392(2) 0.0377(8) Uani 1 1 d .
H13 H 1.4498 0.4930 0.8695 0.045 Uiso 1 1 calc R
C14 C 1.2186(5) 0.3173(4) 0.8037(2) 0.0375(8) Uani 1 1 d .
H14 H 1.2425 0.2265 0.8088 0.045 Uiso 1 1 calc R
C15 C 1.0599(5) 0.2925(4) 0.7605(2) 0.0407(8) Uani 1 1 d .
H15 H 0.9741 0.1841 0.7363 0.049 Uiso 1 1 calc R
C16 C 1.0264(5) 0.4261(4) 0.7525(2) 0.0345(7) Uani 1 1 d .
H16 H 0.9175 0.4077 0.7225 0.041 Uiso 1 1 calc R
C21 C 1.2998(4) 0.9341(4) 0.81506(19) 0.0239(6) Uani 1 1 d .
C22 C 1.3567(5) 1.0145(4) 0.8981(2) 0.0331(7) Uani 1 1 d .
H22 H 1.2856 0.9788 0.9348 0.040 Uiso 1 1 calc R
C23 C 1.5170(5) 1.1468(5) 0.9279(3) 0.0433(9) Uani 1 1 d .
H23 H 1.5528 1.2033 0.9842 0.052 Uiso 1 1 calc R
C24 C 1.6245(5) 1.1966(5) 0.8763(3) 0.0458(9) Uani 1 1 d .
H24 H 1.7350 1.2850 0.8972 0.055 Uiso 1 1 calc R
C25 C 1.5691(5) 1.1157(4) 0.7931(3) 0.0405(8) Uani 1 1 d .
H25 H 1.6423 1.1485 0.7572 0.049 Uiso 1 1 calc R
C26 C 1.4081(4) 0.9881(4) 0.7630(2) 0.0326(7) Uani 1 1 d .
H26 H 1.3703 0.9362 0.7057 0.039 Uiso 1 1 calc R
C31 C 0.9854(4) 0.7559(4) 0.85466(19) 0.0254(6) Uani 1 1 d .
C32 C 0.9729(5) 0.6561(5) 0.9143(2) 0.0382(8) Uani 1 1 d .
H32 H 1.0247 0.5850 0.9144 0.046 Uiso 1 1 calc R
C33 C 0.8851(6) 0.6596(5) 0.9738(3) 0.0466(10) Uani 1 1 d .
H33 H 0.8784 0.5917 1.0146 0.056 Uiso 1 1 calc R
C34 C 0.8072(5) 0.7612(5) 0.9743(2) 0.0381(8) Uani 1 1 d .
H34 H 0.7453 0.7615 1.0142 0.046 Uiso 1 1 calc R
C35 C 0.8210(5) 0.8618(5) 0.9160(2) 0.0381(8) Uani 1 1 d .
H35 H 0.7703 0.9337 0.9165 0.046 Uiso 1 1 calc R
C36 C 0.9082(5) 0.8590(4) 0.8564(2) 0.0323(7) Uani 1 1 d .
H36 H 0.9155 0.9282 0.8163 0.039 Uiso 1 1 calc R
H1 H 1.022(5) 0.929(5) 0.686(3) 0.043(11) Uiso 1 1 d .
H2 H 1.097(5) 0.864(5) 0.618(2) 0.029(9) Uiso 1 1 d .
H3 H 1.071(5) 0.677(4) 0.630(2) 0.028(9) Uiso 1 1 d .

loop_
_atom_site_aniso_label
_atom_site_aniso_U_11
_atom_site_aniso_U_22
_atom_site_aniso_U_33
_atom_site_aniso_U_23
_atom_site_aniso_U_13
_atom_site_aniso_U_12
Os 0.02383(7) 0.02753(7) 0.02195(6) 0.00853(4) 0.00617(4) 0.01179(5)
P 0.0240(3) 0.0212(3) 0.0209(3) 0.0056(3) 0.0060(3) 0.0115(3)
C1 0.0252(15) 0.0355(18) 0.0375(18) 0.0041(14) 0.0012(13) 0.0135(14)
C2 0.0257(15) 0.0433(19) 0.0232(15) 0.0061(13) 0.0030(12) 0.0140(14)
C3 0.0279(16) 0.0402(18) 0.0286(16) 0.0120(14) 0.0052(13) 0.0165(14)
C4 0.0286(16) 0.0428(19) 0.0328(17) 0.0120(14) 0.0096(13) 0.0192(15)
C5 0.0216(14) 0.0388(18) 0.0311(17) 0.0121(14) 0.0050(12) 0.0107(13)
C6 0.041(2) 0.036(2) 0.066(3) -0.0050(19) -0.005(2) 0.0152(17)
C7 0.036(2) 0.084(3) 0.0273(18) 0.0011(19) 0.0063(15) 0.025(2)
C8 0.036(2) 0.050(2) 0.065(3) 0.030(2) 0.0051(19) 0.0190(18)
C9 0.040(2) 0.074(3) 0.044(2) -0.004(2) 0.0083(18) 0.034(2)
C10 0.035(2) 0.070(3) 0.052(2) 0.036(2) 0.0127(18) 0.015(2)
C11 0.0303(15) 0.0224(14) 0.0231(14) 0.0068(11) 0.0100(12) 0.0147(12)
C12 0.0309(16) 0.0300(16) 0.0348(17) 0.0078(13) 0.0062(13) 0.0165(14)
C13 0.0393(19) 0.0392(19) 0.044(2) 0.0125(16) 0.0071(16) 0.0276(16)
C14 0.055(2) 0.0344(18) 0.0416(19) 0.0180(15) 0.0218(17) 0.0314(17)
C15 0.050(2) 0.0236(16) 0.045(2) 0.0054(14) 0.0081(17) 0.0152(15)
C16 0.0363(18) 0.0254(16) 0.0372(18) 0.0046(13) 0.0016(14) 0.0133(14)
C21 0.0253(14) 0.0201(13) 0.0292(15) 0.0061(11) 0.0057(12) 0.0131(11)
C22 0.0361(18) 0.0307(16) 0.0293(16) 0.0047(13) 0.0054(14) 0.0138(14)
C23 0.041(2) 0.0370(19) 0.038(2) -0.0018(16) -0.0006(16) 0.0118(16)
C24 0.0317(18) 0.0297(18) 0.057(2) 0.0029(17) -0.0009(17) 0.0027(15)
C25 0.0336(18) 0.0309(18) 0.053(2) 0.0097(16) 0.0157(17) 0.0089(15)
C26 0.0328(17) 0.0287(16) 0.0361(18) 0.0059(13) 0.0103(14) 0.0132(14)
C31 0.0256(14) 0.0259(14) 0.0249(15) 0.0049(12) 0.0068(12) 0.0119(12)
C32 0.055(2) 0.0383(19) 0.0404(19) 0.0200(15) 0.0236(17) 0.0313(18)
C33 0.070(3) 0.049(2) 0.041(2) 0.0255(18) 0.032(2) 0.034(2)
C34 0.044(2) 0.043(2) 0.0320(18) 0.0059(15) 0.0194(16) 0.0201(17)
C35 0.047(2) 0.046(2) 0.0335(18) 0.0064(15) 0.0152(16) 0.0298(18)
C36 0.0423(19) 0.0345(17) 0.0297(16) 0.0114(13) 0.0140(14) 0.0233(15)

loop_
_atom_type_symbol
_atom_type_description
_atom_type_scat_dispersion_real
_atom_type_scat_dispersion_imag
_atom_type_scat_source
C C 0.0033 0.0016 'International Tables Vol C Tables 4.2.6.8 and 6.1.1.4'
H H 0.0000 0.0000 'International Tables Vol C Tables 4.2.6.8 and 6.1.1.4'
P P 0.1023 0.0942 'International Tables Vol C Tables 4.2.6.8 and 6.1.1.4'
Os Os -1.2165 7.6030 'International Tables Vol C Tables 4.2.6.8 and 6.1.1.4'

loop_
_geom_angle_atom_site_label_1
_geom_angle_atom_site_label_2
_geom_angle_atom_site_label_3
_geom_angle
H2 Os H3 68(2)
H2 Os H1 64(2)
H3 Os H1 119(2)
H2 Os C3 99.8(14)
H3 Os C3 130.5(14)
H1 Os C3 93.0(15)
H2 Os C2 99.1(14)
H3 Os C2 95.0(14)
H1 Os C2 127.1(15)
C3 Os C2 37.76(13)
H2 Os P 95.3(14)
H3 Os P 73.8(14)
H1 Os P 75.7(15)
C3 Os P 155.03(9)
C2 Os P 156.81(10)
H2 Os C4 132.0(14)
H3 Os C4 149.5(14)
H1 Os C4 91.5(15)
C3 Os C4 37.57(12)
C2 Os C4 62.00(13)
P Os C4 119.25(9)
H2 Os C1 129.7(14)
H3 Os C1 88.8(14)
H1 Os C1 151.7(15)
C3 Os C1 62.22(13)
C2 Os C1 37.12(13)
P Os C1 120.82(9)
C4 Os C1 60.75(13)
H2 Os C5 159.5(14)
H3 Os C5 116.6(14)
H1 Os C5 121.9(15)
C3 Os C5 61.71(12)
C2 Os C5 61.19(12)
P Os C5 105.14(8)
C4 Os C5 36.10(12)
C1 Os C5 35.90(13)
C21 P C31 101.82(14)
C21 P C11 100.39(14)
C31 P C11 101.64(13)
C21 P Os 117.01(10)
C31 P Os 115.72(10)
C11 P Os 117.59(10)
C5 C1 C2 108.2(3)
C5 C1 C6 126.2(4)
C2 C1 C6 125.1(4)
C5 C1 Os 73.3(2)
C2 C1 Os 69.01(19)
C6 C1 Os 129.6(2)
C3 C2 C1 108.2(3)
C3 C2 C7 125.6(3)
C1 C2 C7 125.8(4)
C3 C2 Os 70.83(19)
C1 C2 Os 73.87(19)
C7 C2 Os 126.4(2)
C2 C3 C4 107.0(3)
C2 C3 C8 126.7(3)
C4 C3 C8 125.9(3)
C2 C3 Os 71.41(18)
C4 C3 Os 73.53(18)
C8 C3 Os 126.1(3)
C5 C4 C3 108.2(3)
C5 C4 C9 125.8(3)
C3 C4 C9 125.5(3)
C5 C4 Os 73.60(19)
C3 C4 Os 68.90(18)
C9 C4 Os 128.6(3)
C1 C5 C4 108.4(3)
C1 C5 C10 125.9(4)
C4 C5 C10 125.6(4)
C1 C5 Os 70.78(19)
C4 C5 Os 70.30(19)
C10 C5 Os 128.3(2)
C1 C6 H6A 109.5
C1 C6 H6B 109.5
H6A C6 H6B 109.5
C1 C6 H6C 109.5
H6A C6 H6C 109.5
H6B C6 H6C 109.5
C2 C7 H7A 109.5
C2 C7 H7B 109.5
H7A C7 H7B 109.5
C2 C7 H7C 109.5
H7A C7 H7C 109.5
H7B C7 H7C 109.5
C3 C8 H8A 109.5
C3 C8 H8B 109.5
H8A C8 H8B 109.5
C3 C8 H8C 109.5
H8A C8 H8C 109.5
H8B C8 H8C 109.5
C4 C9 H9A 109.5
C4 C9 H9B 109.5
H9A C9 H9B 109.5
C4 C9 H9C 109.5
H9A C9 H9C 109.5
H9B C9 H9C 109.5
C5 C10 H10A 109.5
C5 C10 H10B 109.5
H10A C10 H10B 109.5
C5 C10 H10C 109.5
H10A C10 H10C 109.5
H10B C10 H10C 109.5
C16 C11 C12 118.0(3)
C16 C11 P 117.8(2)
C12 C11 P 124.1(2)
C11 C12 C13 120.6(3)
C11 C12 H12 119.7
C13 C12 H12 119.7
C14 C13 C12 120.6(3)
C14 C13 H13 119.7
C12 C13 H13 119.7
C13 C14 C15 119.3(3)
C13 C14 H14 120.4
C15 C14 H14 120.4
C14 C15 C16 120.0(3)
C14 C15 H15 120.0
C16 C15 H15 120.0
C15 C16 C11 121.4(3)
C15 C16 H16 119.3
C11 C16 H16 119.3
C22 C21 C26 118.4(3)
C22 C21 P 123.4(2)
C26 C21 P 118.2(2)
C21 C22 C23 120.5(3)
C21 C22 H22 119.8
C23 C22 H22 119.8
C24 C23 C22 120.6(4)
C24 C23 H23 119.7
C22 C23 H23 119.7
C23 C24 C25 119.2(3)
C23 C24 H24 120.4
C25 C24 H24 120.4
C26 C25 C24 120.1(4)
C26 C25 H25 119.9
C24 C25 H25 119.9
C25 C26 C21 121.1(3)
C25 C26 H26 119.4
C21 C26 H26 119.4
C32 C31 C36 118.3(3)
C32 C31 P 123.6(2)
C36 C31 P 118.1(2)
C31 C32 C33 120.5(3)
C31 C32 H32 119.8
C33 C32 H32 119.8
C34 C33 C32 120.7(3)
C34 C33 H33 119.6
C32 C33 H33 119.6
C35 C34 C33 119.1(3)
C35 C34 H34 120.5
C33 C34 H34 120.5
C34 C35 C36 120.6(3)
C34 C35 H35 119.7
C36 C35 H35 119.7
C35 C36 C31 121.0(3)
C35 C36 H36 119.5
C31 C36 H36 119.5

loop_
_geom_bond_atom_site_label_1
_geom_bond_atom_site_label_2
_geom_bond_distance
Os H2 1.47(4)
Os H3 1.51(4)
Os H1 1.58(4)
Os C3 2.217(3)
Os C2 2.224(3)
Os P 2.2627(7)
Os C4 2.279(3)
Os C1 2.289(4)
Os C5 2.322(3)
P C21 1.841(3)
P C31 1.843(3)
P C11 1.843(3)
C1 C5 1.421(5)
C1 C2 1.438(5)
C1 C6 1.499(5)
C2 C3 1.437(5)
C2 C7 1.500(5)
C3 C4 1.449(5)
C3 C8 1.500(5)
C4 C5 1.426(5)
C4 C9 1.501(5)
C5 C10 1.503(5)
C6 H6A 0.9800
C6 H6B 0.9800
C6 H6C 0.9800
C7 H7A 0.9800
C7 H7B 0.9800
C7 H7C 0.9800
C8 H8A 0.9800
C8 H8B 0.9800
C8 H8C 0.9800
C9 H9A 0.9800
C9 H9B 0.9800
C9 H9C 0.9800
C10 H10A 0.9800
C10 H10B 0.9800
C10 H10C 0.9800
C11 C16 1.390(5)
C11 C12 1.391(4)
C12 C13 1.396(4)
C12 H12 0.9500
C13 C14 1.379(6)
C13 H13 0.9500
C14 C15 1.387(5)
C14 H14 0.9500
C15 C16 1.389(5)
C15 H15 0.9500
C16 H16 0.9500
C21 C22 1.391(4)
C21 C26 1.396(5)
C22 C23 1.392(5)
C22 H22 0.9500
C23 C24 1.380(6)
C23 H23 0.9500
C24 C25 1.394(6)
C24 H24 0.9500
C25 C26 1.380(5)
C25 H25 0.9500
C26 H26 0.9500
C31 C32 1.391(4)
C31 C36 1.394(4)
C32 C33 1.392(5)
C32 H32 0.9500
C33 C34 1.385(5)
C33 H33 0.9500
C34 C35 1.379(5)
C34 H34 0.9500
C35 C36 1.387(5)
C35 H35 0.9500
C36 H36 0.9500
